data_4106163
loop_
_publ_author_name
'Nao Hasegawa'
'Valentine Charra'
'Satoshi Inoue'
'Yoshiya Fukumoto'
'Naoto Chatani'

_publ_contact_author_address
;
Department of Applied Chemistry, Faculty of Engineering, Osaka University, 
Suita, Osaka 565-0871, Japan
;
_publ_contact_author_email chatani@chem.eng.osaka-u.ac.jp
_publ_contact_author_fax '+81 6 6879 7396'
_publ_contact_author_name 'Prof Naoto Chatani'
_publ_contact_author_phone '+81 6 6879 7395'
_publ_section_title
;
 Highly Regioselective Carbonylation of Unactivated C(sp3)-H Bonds by
 Ruthenium Carbonyl
;
_journal_name_full 'Journal of the American Chemical Society'
_journal_page_first 8070
_journal_page_last 8073
_journal_paper_doi 10.1021/ja2001709
_journal_volume 133
_journal_year 2011
_chemical_formula_moiety 'C26 H30 N4 O6 Ru2 '
_chemical_formula_sum 'C26 H30 N4 O6 Ru2'
_chemical_formula_weight 696.69
_space_group_IT_number 2
_symmetry_cell_setting triclinic
_symmetry_Int_Tables_number 2
_symmetry_space_group_name_Hall '-P 1'
_symmetry_space_group_name_H-M 'P -1'
_cell_angle_alpha 86.483(1)
_cell_angle_beta 88.470(1)
_cell_angle_gamma 76.059(1)
_cell_formula_units_Z 2
_cell_length_a 9.6581(3)
_cell_length_b 11.8090(5)
_cell_length_c 12.4453(5)
_cell_measurement_reflns_used 10639
_cell_measurement_temperature 273.2
_cell_measurement_theta_max 27.5
_cell_measurement_theta_min 3.0
_cell_volume 1374.91(9)
_computing_cell_refinement PROCESS-AUTO
_computing_data_collection PROCESS-AUTO
_computing_data_reduction 'teXsan Ver. 1.11'
_computing_publication_material 'teXsan Ver. 1.11'
_computing_structure_refinement 'teXsan Ver. 1.10'
_computing_structure_solution 'DIRDIF94 (PATTY)'
_diffrn_ambient_temperature 273
_diffrn_detector_area_resol_mean 5.00
_diffrn_measured_fraction_theta_full 0.9857
_diffrn_measured_fraction_theta_max 0.9857
_diffrn_measurement_device_type 'Rigaku RAXIS-RAPID Imaging Plate'
_diffrn_measurement_method \w
_diffrn_radiation_type 'Mo K\a'
_diffrn_radiation_wavelength 0.7107
_diffrn_reflns_av_R_equivalents 0.047
_diffrn_reflns_limit_h_max 11
_diffrn_reflns_limit_h_min -12
_diffrn_reflns_limit_k_max 15
_diffrn_reflns_limit_k_min -15
_diffrn_reflns_limit_l_max 16
_diffrn_reflns_limit_l_min -15
_diffrn_reflns_number 13565
_diffrn_reflns_theta_full 27.48
_diffrn_reflns_theta_max 27.48
_exptl_absorpt_coefficient_mu 1.145
_exptl_absorpt_correction_T_max 0.892
_exptl_absorpt_correction_T_min 0.547
_exptl_absorpt_correction_type multi-scan
_exptl_crystal_colour yellow
_exptl_crystal_density_diffrn 1.683
_exptl_crystal_description prism
_exptl_crystal_size_max 0.700
_exptl_crystal_size_mid 0.650
_exptl_crystal_size_min 0.100
_refine_diff_density_max 0.88
_refine_diff_density_min -1.24
_refine_ls_extinction_method none
_refine_ls_goodness_of_fit_ref 1.527
_refine_ls_hydrogen_treatment noref
_refine_ls_number_parameters 343
_refine_ls_number_reflns 4818
_refine_ls_R_factor_gt 0.0427
_refine_ls_shift/su_max 0.0108
_refine_ls_structure_factor_coef Fsqd
_refine_ls_weighting_details 'w = 1/[\s^2^(Fo^2^) + (0.05000(Max(Fo^2^,0) + 2Fc^2^)/3)^2^]'
_refine_ls_weighting_scheme calc
_refine_ls_wR_factor_ref 0.1277
_reflns_number_gt 4818
_reflns_number_total 6202
_reflns_threshold_expression F^2^>2.0\s(F^2^)
_cod_data_source_file ja2001709_si_001.cif
_cod_data_source_block 12
_cod_original_sg_symbol_H-M 'P -1 '
_cod_original_formula_sum 'C26 H30 N4 O6 Ru2 '
_cod_database_code 4106163

loop_
_symmetry_equiv_pos_as_xyz
x,y,z
-x,-y,-z

loop_
_atom_site_label
_atom_site_type_symbol
_atom_site_fract_x
_atom_site_fract_y
_atom_site_fract_z
_atom_site_U_iso_or_equiv
_atom_site_adp_type
_atom_site_occupancy
_atom_site_calc_flag
Ru(1) Ru 0.08413(4) 0.16089(4) 0.27953(3) 0.0290(1) Uani 1.00 d
Ru(2) Ru 0.17119(4) 0.33803(4) 0.34995(3) 0.0309(1) Uani 1.00 d
O(1) O 0.2905(3) 0.0671(3) 0.3282(3) 0.034(1) Uani 1.00 d
O(2) O 0.2017(4) 0.3740(3) 0.1825(3) 0.039(1) Uani 1.00 d
O(3) O -0.1956(4) 0.2968(4) 0.1914(4) 0.057(1) Uani 1.00 d
O(4) O -0.0718(4) 0.1340(4) 0.4875(3) 0.059(1) Uani 1.00 d
O(5) O -0.1261(4) 0.4900(4) 0.3557(4) 0.060(1) Uani 1.00 d
O(6) O 0.1363(5) 0.2679(4) 0.5823(3) 0.059(2) Uani 1.00 d
N(1) N 0.1869(4) 0.1989(4) 0.1317(3) 0.031(1) Uani 1.00 d
N(2) N 0.0987(4) 0.0032(4) 0.1962(3) 0.034(1) Uani 1.00 d
N(3) N 0.3780(4) 0.2260(4) 0.3372(4) 0.038(1) Uani 1.00 d
N(4) N 0.3072(4) 0.4588(4) 0.3660(4) 0.037(1) Uani 1.00 d
C(1) C 0.4279(8) 0.2716(7) -0.0215(7) 0.084(3) Uani 1.00 d
C(2) C 0.2894(9) 0.4710(7) 0.0108(7) 0.085(3) Uani 1.00 d
C(3) C 0.1818(8) 0.3414(8) -0.0923(6) 0.084(3) Uani 1.00 d
C(4) C 0.2766(6) 0.3442(5) 0.0023(5) 0.041(2) Uani 1.00 d
C(5) C 0.2183(5) 0.3009(5) 0.1115(4) 0.035(1) Uani 1.00 d
C(6) C 0.2055(7) 0.1081(5) 0.0543(5) 0.048(2) Uani 1.00 d
C(7) C 0.1658(5) -0.0014(5) 0.1002(4) 0.036(1) Uani 1.00 d
C(8) C 0.1918(7) -0.0992(6) 0.0416(5) 0.054(2) Uani 1.00 d
C(9) C 0.1531(8) -0.1982(6) 0.0841(6) 0.062(2) Uani 1.00 d
C(10) C 0.0861(7) -0.1956(5) 0.1828(5) 0.052(2) Uani 1.00 d
C(11) C 0.0599(6) -0.0940(5) 0.2364(4) 0.041(2) Uani 1.00 d
C(12) C 0.6003(7) 0.0472(6) 0.1972(6) 0.063(2) Uani 1.00 d
C(13) C 0.6573(7) 0.0274(6) 0.3938(6) 0.059(2) Uani 1.00 d
C(14) C 0.5222(6) -0.0998(5) 0.3169(6) 0.055(2) Uani 1.00 d
C(15) C 0.5422(5) 0.0239(5) 0.3109(4) 0.034(1) Uani 1.00 d
C(16) C 0.3993(5) 0.1130(5) 0.3284(4) 0.032(1) Uani 1.00 d
C(17) C 0.4939(6) 0.2852(5) 0.3307(7) 0.069(2) Uani 1.00 d
C(18) C 0.4454(5) 0.4128(5) 0.3485(5) 0.039(2) Uani 1.00 d
C(19) C 0.5429(5) 0.4812(5) 0.3473(6) 0.050(2) Uani 1.00 d
C(20) C 0.4966(6) 0.5975(6) 0.3627(6) 0.056(2) Uani 1.00 d
C(21) C 0.3562(6) 0.6457(5) 0.3825(5) 0.050(2) Uani 1.00 d
C(22) C 0.2630(5) 0.5731(5) 0.3829(5) 0.039(2) Uani 1.00 d
C(23) C -0.0883(6) 0.2453(5) 0.2263(4) 0.038(2) Uani 1.00 d
C(24) C -0.0079(5) 0.1395(5) 0.4098(4) 0.036(2) Uani 1.00 d
C(25) C -0.0125(5) 0.4327(5) 0.3535(4) 0.035(2) Uani 1.00 d
C(26) C 0.1502(6) 0.2970(5) 0.4932(5) 0.040(2) Uani 1.00 d
H(1) H 0.4751 0.3099 -0.0802 0.0993 Uiso 1.00 calc
H(2) H 0.4895 0.2624 0.0460 0.0993 Uiso 1.00 calc
H(3) H 0.4262 0.1906 -0.0411 0.0993 Uiso 1.00 calc
H(4) H 0.2991 0.5082 -0.0615 0.1001 Uiso 1.00 calc
H(5) H 0.3737 0.4725 0.0559 0.1001 Uiso 1.00 calc
H(6) H 0.2005 0.5181 0.0478 0.1001 Uiso 1.00 calc
H(7) H 0.2002 0.3915 -0.1544 0.0958 Uiso 1.00 calc
H(8) H 0.1996 0.2568 -0.1165 0.0958 Uiso 1.00 calc
H(9) H 0.0773 0.3646 -0.0708 0.0958 Uiso 1.00 calc
H(10) H 0.1720 0.1442 -0.0186 0.0523 Uiso 1.00 calc
H(11) H 0.3025 0.0781 0.0223 0.0523 Uiso 1.00 calc
H(12) H 0.2392 -0.0995 -0.0315 0.0644 Uiso 1.00 calc
H(13) H 0.1743 -0.2712 0.0433 0.0725 Uiso 1.00 calc
H(14) H 0.0578 -0.2668 0.2156 0.0628 Uiso 1.00 calc
H(15) H 0.0074 -0.0909 0.3085 0.0491 Uiso 1.00 calc
H(16) H 0.6353 0.1244 0.1976 0.0751 Uiso 1.00 calc
H(17) H 0.6848 -0.0155 0.1794 0.0751 Uiso 1.00 calc
H(18) H 0.5268 0.0593 0.1417 0.0751 Uiso 1.00 calc
H(19) H 0.7030 0.0929 0.3752 0.0702 Uiso 1.00 calc
H(20) H 0.6099 0.0405 0.4686 0.0702 Uiso 1.00 calc
H(21) H 0.7304 -0.0482 0.3992 0.0702 Uiso 1.00 calc
H(22) H 0.6143 -0.1556 0.3008 0.0625 Uiso 1.00 calc
H(23) H 0.4876 -0.1195 0.3908 0.0625 Uiso 1.00 calc
H(24) H 0.4489 -0.1071 0.2631 0.0625 Uiso 1.00 calc
H(25) H 0.5675 0.2477 0.3794 0.0932 Uiso 1.00 calc
H(26) H 0.5311 0.2786 0.2520 0.0932 Uiso 1.00 calc
H(27) H 0.6473 0.4459 0.3360 0.0597 Uiso 1.00 calc
H(28) H 0.5484 0.6413 0.3727 0.0523 Uiso 1.00 calc
H(29) H 0.3193 0.7236 0.4065 0.0523 Uiso 1.00 calc
H(30) H 0.1592 0.5949 0.3903 0.0523 Uiso 1.00 calc

loop_
_atom_site_aniso_label
_atom_site_aniso_U_11
_atom_site_aniso_U_22
_atom_site_aniso_U_33
_atom_site_aniso_U_12
_atom_site_aniso_U_13
_atom_site_aniso_U_23
Ru(1) 0.0286(2) 0.0315(3) 0.0283(2) -0.0102(2) 0.0053(2) -0.0043(2)
Ru(2) 0.0262(2) 0.0300(3) 0.0370(3) -0.0063(2) 0.0046(2) -0.0092(2)
O(1) 0.033(2) 0.032(2) 0.036(2) -0.006(2) 0.001(2) 0.000(2)
O(2) 0.051(2) 0.029(2) 0.038(2) -0.010(2) 0.010(2) -0.004(2)
O(3) 0.034(2) 0.070(3) 0.063(3) -0.002(2) -0.007(2) -0.004(3)
O(4) 0.060(3) 0.086(4) 0.038(2) -0.031(2) 0.018(2) -0.003(2)
O(5) 0.033(2) 0.056(3) 0.085(4) 0.000(2) 0.004(2) -0.018(3)
O(6) 0.088(3) 0.052(3) 0.037(3) -0.015(2) 0.004(2) -0.002(2)
N(1) 0.033(2) 0.032(2) 0.029(2) -0.010(2) 0.006(2) -0.004(2)
N(2) 0.039(2) 0.035(3) 0.031(2) -0.012(2) 0.003(2) -0.003(2)
N(3) 0.027(2) 0.034(3) 0.053(3) -0.007(2) 0.004(2) -0.012(2)
N(4) 0.032(2) 0.033(3) 0.046(3) -0.006(2) 0.002(2) -0.009(2)
C(1) 0.073(5) 0.085(6) 0.085(6) -0.014(4) 0.043(4) 0.025(5)
C(2) 0.117(7) 0.064(5) 0.082(6) -0.045(5) 0.031(5) 0.007(5)
C(3) 0.089(6) 0.115(8) 0.058(5) -0.050(5) -0.016(4) 0.030(5)
C(4) 0.045(3) 0.036(3) 0.042(3) -0.011(2) 0.009(2) 0.006(3)
C(5) 0.029(3) 0.037(3) 0.035(3) -0.004(2) 0.006(2) 0.000(3)
C(6) 0.073(4) 0.045(4) 0.032(3) -0.025(3) 0.014(3) -0.003(3)
C(7) 0.038(3) 0.036(3) 0.033(3) -0.009(2) 0.003(2) -0.002(3)
C(8) 0.076(4) 0.044(4) 0.046(4) -0.021(3) 0.021(3) -0.014(3)
C(9) 0.094(5) 0.041(4) 0.055(4) -0.023(4) 0.015(4) -0.021(3)
C(10) 0.077(4) 0.039(4) 0.048(4) -0.029(3) -0.006(3) 0.002(3)
C(11) 0.047(3) 0.044(4) 0.036(3) -0.019(3) -0.003(2) 0.001(3)
C(12) 0.074(5) 0.052(4) 0.050(4) 0.005(3) 0.027(3) -0.004(3)
C(13) 0.052(4) 0.048(4) 0.070(5) 0.003(3) -0.019(3) -0.005(4)
C(14) 0.042(3) 0.039(4) 0.079(5) -0.003(3) 0.005(3) -0.005(3)
C(15) 0.030(3) 0.032(3) 0.036(3) -0.001(2) 0.005(2) -0.005(2)
C(16) 0.033(3) 0.034(3) 0.025(3) -0.004(2) 0.003(2) -0.002(2)
C(17) 0.031(3) 0.035(4) 0.142(8) -0.008(2) 0.012(4) -0.032(4)
C(18) 0.033(3) 0.035(3) 0.050(4) -0.005(2) 0.001(2) -0.009(3)
C(19) 0.030(3) 0.044(4) 0.078(5) -0.012(3) 0.004(3) -0.010(3)
C(20) 0.041(3) 0.045(4) 0.088(5) -0.021(3) 0.004(3) -0.009(4)
C(21) 0.055(4) 0.033(3) 0.063(4) -0.010(3) 0.002(3) -0.006(3)
C(22) 0.034(3) 0.034(3) 0.047(4) -0.005(2) -0.003(2) -0.004(3)
C(23) 0.042(3) 0.043(3) 0.033(3) -0.019(3) 0.008(2) -0.011(3)
C(24) 0.038(3) 0.037(3) 0.035(3) -0.012(2) 0.002(2) -0.005(3)
C(25) 0.031(3) 0.037(3) 0.040(3) -0.014(2) 0.004(2) -0.009(3)
C(26) 0.044(3) 0.030(3) 0.044(4) -0.003(2) 0.003(3) -0.012(3)

loop_
_atom_type_symbol
_atom_type_description
_atom_type_scat_dispersion_real
_atom_type_scat_dispersion_imag
_atom_type_scat_source
C C 0.003 0.002
;International Tables for Crystallography
(1992, Vol. C, Tables 4.2.6.8 and 6.1.1.1)
;
H H 0.000 0.000
;International Tables for Crystallography
(1992, Vol. C, Table 6.1.1.2)
;
O O 0.011 0.006
;International Tables for Crystallography
(1992, Vol. C, Tables 4.2.6.8 and 6.1.1.1)
;
N N 0.006 0.003
;International Tables for Crystallography
(1992, Vol. C, Tables 4.2.6.8 and 6.1.1.1)
;
Ru Ru -1.259 0.836
;International Tables for Crystallography
(1992, Vol. C, Tables 4.2.6.8 and 6.1.1.1)
;

loop_
_geom_angle_atom_site_label_1
_geom_angle_atom_site_label_2
_geom_angle_atom_site_label_3
_geom_angle
_geom_angle_publ_flag
Ru(2) Ru(1) O(1) 82.31(9) yes
Ru(2) Ru(1) N(1) 84.7(1) yes
Ru(2) Ru(1) N(2) 157.0(1) yes
Ru(2) Ru(1) C(23) 97.3(2) yes
Ru(2) Ru(1) C(24) 91.7(2) yes
O(1) Ru(1) N(1) 85.2(1) yes
O(1) Ru(1) N(2) 80.8(1) yes
O(1) Ru(1) C(23) 175.2(2) yes
O(1) Ru(1) C(24) 96.4(2) yes
N(1) Ru(1) N(2) 78.4(2) yes
N(1) Ru(1) C(23) 89.9(2) yes
N(1) Ru(1) C(24) 175.8(2) yes
N(2) Ru(1) C(23) 98.2(2) yes
N(2) Ru(1) C(24) 105.7(2) yes
C(23) Ru(1) C(24) 88.4(2) yes
Ru(1) Ru(2) O(2) 82.43(9) yes
Ru(1) Ru(2) N(3) 84.5(1) yes
Ru(1) Ru(2) N(4) 158.5(1) yes
Ru(1) Ru(2) C(25) 92.9(1) yes
Ru(1) Ru(2) C(26) 94.9(2) yes
O(2) Ru(2) N(3) 83.4(2) yes
O(2) Ru(2) N(4) 83.0(2) yes
O(2) Ru(2) C(25) 94.2(2) yes
O(2) Ru(2) C(26) 176.3(2) yes
N(3) Ru(2) N(4) 78.2(2) yes
N(3) Ru(2) C(25) 176.6(2) yes
N(3) Ru(2) C(26) 93.8(2) yes
N(4) Ru(2) C(25) 103.9(2) yes
N(4) Ru(2) C(26) 98.8(2) yes
C(25) Ru(2) C(26) 88.5(2) yes
Ru(1) O(1) C(16) 123.5(3) yes
Ru(2) O(2) C(5) 125.5(3) yes
Ru(1) N(1) C(5) 121.2(4) yes
Ru(1) N(1) C(6) 114.4(3) yes
C(5) N(1) C(6) 124.2(4) yes
Ru(1) N(2) C(7) 115.7(3) yes
Ru(1) N(2) C(11) 126.0(4) yes
C(7) N(2) C(11) 117.9(5) yes
Ru(2) N(3) C(16) 122.6(3) yes
Ru(2) N(3) C(17) 114.8(4) yes
C(16) N(3) C(17) 122.4(4) yes
Ru(2) N(4) C(18) 114.3(3) yes
Ru(2) N(4) C(22) 126.2(3) yes
C(18) N(4) C(22) 119.2(4) yes
C(1) C(4) C(2) 106.2(5) yes
C(1) C(4) C(3) 109.0(6) yes
C(1) C(4) C(5) 110.9(5) yes
C(2) C(4) C(3) 108.3(6) yes
C(2) C(4) C(5) 109.0(5) yes
C(3) C(4) C(5) 113.2(5) yes
O(2) C(5) N(1) 120.7(5) yes
O(2) C(5) C(4) 113.4(5) yes
N(1) C(5) C(4) 125.9(5) yes
N(1) C(6) C(7) 113.0(5) yes
N(2) C(7) C(6) 117.7(5) yes
N(2) C(7) C(8) 122.2(5) yes
C(6) C(7) C(8) 120.0(5) yes
C(7) C(8) C(9) 119.3(6) yes
C(8) C(9) C(10) 119.3(6) yes
C(9) C(10) C(11) 118.5(5) yes
N(2) C(11) C(10) 122.7(5) yes
C(12) C(15) C(13) 108.5(5) yes
C(12) C(15) C(14) 107.2(5) yes
C(12) C(15) C(16) 109.0(4) yes
C(13) C(15) C(14) 107.0(5) yes
C(13) C(15) C(16) 113.9(5) yes
C(14) C(15) C(16) 111.0(4) yes
O(1) C(16) N(3) 119.1(4) yes
O(1) C(16) C(15) 113.1(4) yes
N(3) C(16) C(15) 127.7(4) yes
N(3) C(17) C(18) 112.9(5) yes
N(4) C(18) C(17) 118.9(4) yes
N(4) C(18) C(19) 120.8(5) yes
C(17) C(18) C(19) 120.2(5) yes
C(18) C(19) C(20) 119.4(5) yes
C(19) C(20) C(21) 120.6(5) yes
C(20) C(21) C(22) 117.6(5) yes
N(4) C(22) C(21) 122.3(5) yes
Ru(1) C(23) O(3) 178.7(5) yes
Ru(1) C(24) O(4) 174.8(5) yes
Ru(2) C(25) O(5) 179.3(5) yes
Ru(2) C(26) O(6) 177.9(5) yes

loop_
_geom_bond_atom_site_label_1
_geom_bond_atom_site_label_2
_geom_bond_distance
_geom_bond_publ_flag
Ru(1) Ru(2) 2.6388(5) yes
Ru(1) O(1) 2.118(3) yes
Ru(1) N(1) 2.142(4) yes
Ru(1) N(2) 2.161(4) yes
Ru(1) C(23) 1.839(6) yes
Ru(1) C(24) 1.861(6) yes
Ru(2) O(2) 2.128(4) yes
Ru(2) N(3) 2.122(4) yes
Ru(2) N(4) 2.179(4) yes
Ru(2) C(25) 1.856(5) yes
Ru(2) C(26) 1.838(6) yes
O(1) C(16) 1.293(6) yes
O(2) C(5) 1.254(6) yes
O(3) C(23) 1.149(7) yes
O(4) C(24) 1.140(6) yes
O(5) C(25) 1.143(6) yes
O(6) C(26) 1.154(7) yes
N(1) C(5) 1.319(6) yes
N(1) C(6) 1.461(7) yes
N(2) C(7) 1.342(6) yes
N(2) C(11) 1.354(7) yes
N(3) C(16) 1.312(7) yes
N(3) C(17) 1.454(7) yes
N(4) C(18) 1.332(6) yes
N(4) C(22) 1.343(7) yes
C(1) C(4) 1.538(9) yes
C(2) C(4) 1.543(9) yes
C(3) C(4) 1.517(9) yes
C(4) C(5) 1.561(7) yes
C(6) C(7) 1.510(7) yes
C(7) C(8) 1.372(8) yes
C(8) C(9) 1.383(9) yes
C(9) C(10) 1.372(9) yes
C(10) C(11) 1.375(8) yes
C(12) C(15) 1.541(8) yes
C(13) C(15) 1.546(7) yes
C(14) C(15) 1.517(8) yes
C(15) C(16) 1.540(7) yes
C(17) C(18) 1.495(8) yes
C(18) C(19) 1.380(7) yes
C(19) C(20) 1.362(8) yes
C(20) C(21) 1.361(8) yes
C(21) C(22) 1.383(7) yes

loop_
_geom_contact_atom_site_label_1
_geom_contact_atom_site_label_2
_geom_contact_distance
_geom_contact_site_symmetry_2
Ru(1) Ru(2) 2.6388(5) .
O(1) C(13) 3.580(8) 2_656
O(3) C(17) 3.451(8) 1_455
O(3) C(19) 3.535(7) 1_455
O(3) C(2) 3.571(9) 2_565
O(4) O(4) 3.135(10) 2_556
O(4) C(24) 3.318(7) 2_556
O(4) C(13) 3.423(7) 1_455
O(4) C(11) 3.441(7) 2_556
O(5) O(6) 2.984(6) 2_566
O(5) C(26) 3.193(7) 2_566
O(5) C(19) 3.228(6) 1_455
O(5) C(20) 3.559(7) 1_455
O(5) C(22) 3.583(8) 2_566
O(6) C(13) 3.575(8) 2_656
O(6) C(25) 3.581(7) 2_566

loop_
_geom_torsion_atom_site_label_1
_geom_torsion_atom_site_label_2
_geom_torsion_atom_site_label_3
_geom_torsion_atom_site_label_4
_geom_torsion
_geom_torsion_publ_flag
Ru(1) Ru(2) O(2) C(5) -22.7(4) yes
Ru(1) Ru(2) N(3) C(16) -16.1(4) yes
Ru(1) Ru(2) N(3) C(17) 159.4(5) yes
Ru(1) Ru(2) N(4) C(18) -29.7(6) yes
Ru(1) Ru(2) N(4) C(22) 144.8(4) yes
Ru(1) Ru(2) C(25) O(5) 15(41) yes
Ru(1) Ru(2) C(26) O(6) 9(13) yes
Ru(1) O(1) C(16) N(3) 25.4(6) yes
Ru(1) O(1) C(16) C(15) -151.2(3) yes
Ru(1) N(1) C(5) O(2) 7.1(7) yes
Ru(1) N(1) C(5) C(4) -172.5(4) yes
Ru(1) N(1) C(6) C(7) -7.6(6) yes
Ru(1) N(2) C(7) C(6) -8.0(6) yes
Ru(1) N(2) C(7) C(8) 175.4(5) yes
Ru(1) N(2) C(11) C(10) -173.0(4) yes
Ru(2) Ru(1) O(1) C(16) -29.2(4) yes
Ru(2) Ru(1) N(1) C(5) -18.2(4) yes
Ru(2) Ru(1) N(1) C(6) 167.2(4) yes
Ru(2) Ru(1) N(2) C(7) -40.8(6) yes
Ru(2) Ru(1) N(2) C(11) 132.0(4) yes
Ru(2) Ru(1) C(23) O(3) 137(21) yes
Ru(2) Ru(1) C(24) O(4) 72(5) yes
Ru(2) O(2) C(5) N(1) 15.2(7) yes
Ru(2) O(2) C(5) C(4) -165.2(3) yes
Ru(2) N(3) C(16) O(1) -0.5(7) yes
Ru(2) N(3) C(16) C(15) 175.5(4) yes
Ru(2) N(3) C(17) C(18) 7.4(8) yes
Ru(2) N(4) C(18) C(17) -5.6(7) yes
Ru(2) N(4) C(18) C(19) 174.8(5) yes
Ru(2) N(4) C(22) C(21) -174.1(5) yes
O(1) Ru(1) Ru(2) O(2) 101.6(1) yes
O(1) Ru(1) Ru(2) N(3) 17.6(2) yes
O(1) Ru(1) Ru(2) N(4) 53.8(3) yes
O(1) Ru(1) Ru(2) C(25) -164.6(2) yes
O(1) Ru(1) Ru(2) C(26) -75.8(2) yes
O(1) Ru(1) N(1) C(5) -100.9(4) yes
O(1) Ru(1) N(1) C(6) 84.5(4) yes
O(1) Ru(1) N(2) C(7) -84.1(4) yes
O(1) Ru(1) N(2) C(11) 88.7(4) yes
O(1) Ru(1) C(23) O(3) 51(22) yes
O(1) Ru(1) C(24) O(4) 154(5) yes
O(1) C(16) N(3) C(17) -175.7(6) yes
O(1) C(16) C(15) C(12) 108.0(5) yes
O(1) C(16) C(15) C(13) -130.6(5) yes
O(1) C(16) C(15) C(14) -9.8(6) yes
O(2) Ru(2) Ru(1) N(1) 15.7(2) yes
O(2) Ru(2) Ru(1) N(2) 58.5(3) yes
O(2) Ru(2) Ru(1) C(23) -73.6(2) yes
O(2) Ru(2) Ru(1) C(24) -162.2(2) yes
O(2) Ru(2) N(3) C(16) -99.1(4) yes
O(2) Ru(2) N(3) C(17) 76.4(5) yes
O(2) Ru(2) N(4) C(18) -77.4(4) yes
O(2) Ru(2) N(4) C(22) 97.1(5) yes
O(2) Ru(2) C(25) O(5) 98(41) yes
O(2) Ru(2) C(26) O(6) -34(15) yes
O(2) C(5) N(1) C(6) -178.8(5) yes
O(2) C(5) C(4) C(1) 113.3(6) yes
O(2) C(5) C(4) C(2) -3.3(7) yes
O(2) C(5) C(4) C(3) -123.9(6) yes
O(3) C(23) Ru(1) N(1) 52(21) yes
O(3) C(23) Ru(1) N(2) -25(21) yes
O(3) C(23) Ru(1) C(24) -131(21) yes
O(4) C(24) Ru(1) N(1) 42(6) yes
O(4) C(24) Ru(1) N(2) -122(5) yes
O(4) C(24) Ru(1) C(23) -24(5) yes
O(5) C(25) Ru(2) N(3) 54(42) yes
O(5) C(25) Ru(2) N(4) -178(41) yes
O(5) C(25) Ru(2) C(26) -79(41) yes
O(6) C(26) Ru(2) N(3) -74(13) yes
O(6) C(26) Ru(2) N(4) -153(13) yes
O(6) C(26) Ru(2) C(25) 102(13) yes
N(1) Ru(1) Ru(2) N(3) -68.3(2) yes
N(1) Ru(1) Ru(2) N(4) -32.1(3) yes
N(1) Ru(1) Ru(2) C(25) 109.5(2) yes
N(1) Ru(1) Ru(2) C(26) -161.7(2) yes
N(1) Ru(1) O(1) C(16) 56.0(4) yes
N(1) Ru(1) N(2) C(7) 2.8(4) yes
N(1) Ru(1) N(2) C(11) 175.7(5) yes
N(1) C(5) C(4) C(1) -67.1(7) yes
N(1) C(5) C(4) C(2) 176.3(6) yes
N(1) C(5) C(4) C(3) 55.7(8) yes
N(1) C(6) C(7) N(2) 10.4(7) yes
N(1) C(6) C(7) C(8) -173.0(5) yes
N(2) Ru(1) Ru(2) N(3) -25.5(3) yes
N(2) Ru(1) Ru(2) N(4) 10.7(4) yes
N(2) Ru(1) Ru(2) C(25) 152.3(3) yes
N(2) Ru(1) Ru(2) C(26) -118.9(3) yes
N(2) Ru(1) O(1) C(16) 135.1(4) yes
N(2) Ru(1) N(1) C(5) 177.5(4) yes
N(2) Ru(1) N(1) C(6) 2.9(4) yes
N(2) C(7) C(8) C(9) -2.7(10) yes
N(2) C(11) C(10) C(9) -0.6(9) yes
N(3) Ru(2) Ru(1) C(23) -157.6(2) yes
N(3) Ru(2) Ru(1) C(24) 113.8(2) yes
N(3) Ru(2) O(2) C(5) 62.6(4) yes
N(3) Ru(2) N(4) C(18) 7.3(4) yes
N(3) Ru(2) N(4) C(22) -178.2(5) yes
N(3) C(16) C(15) C(12) -68.2(7) yes
N(3) C(16) C(15) C(13) 53.2(8) yes
N(3) C(16) C(15) C(14) 174.0(5) yes
N(3) C(17) C(18) N(4) -1.1(9) yes
N(3) C(17) C(18) C(19) 178.5(6) yes
N(4) Ru(2) Ru(1) C(23) -121.3(4) yes
N(4) Ru(2) Ru(1) C(24) 150.1(4) yes
N(4) Ru(2) O(2) C(5) 141.4(4) yes
N(4) Ru(2) N(3) C(16) 176.7(5) yes
N(4) Ru(2) N(3) C(17) -7.8(5) yes
N(4) C(18) C(19) C(20) -1(1) yes
N(4) C(22) C(21) C(20) 0.9(10) yes
C(4) C(5) N(1) C(6) 1.6(8) yes
C(5) O(2) Ru(2) C(25) -115.1(4) yes
C(5) O(2) Ru(2) C(26) 21(2) yes
C(5) N(1) Ru(1) C(23) 79.1(4) yes
C(5) N(1) Ru(1) C(24) 12(2) yes
C(5) N(1) C(6) C(7) 178.0(5) yes
C(6) N(1) Ru(1) C(23) -95.5(4) yes
C(6) N(1) Ru(1) C(24) -162(2) yes
C(6) C(7) N(2) C(11) 178.5(5) yes
C(6) C(7) C(8) C(9) -179.2(6) yes
C(7) N(2) Ru(1) C(23) 91.1(4) yes
C(7) N(2) Ru(1) C(24) -178.3(4) yes
C(7) N(2) C(11) C(10) -0.3(8) yes
C(7) C(8) C(9) C(10) 1(1) yes
C(8) C(7) N(2) C(11) 1.9(8) yes
C(8) C(9) C(10) C(11) 0(1) yes
C(11) N(2) Ru(1) C(23) -96.1(5) yes
C(11) N(2) Ru(1) C(24) -5.4(5) yes
C(15) C(16) N(3) C(17) 0.3(9) yes
C(16) O(1) Ru(1) C(23) 56(2) yes
C(16) O(1) Ru(1) C(24) -120.0(4) yes
C(16) N(3) Ru(2) C(25) -55(3) yes
C(16) N(3) Ru(2) C(26) 78.5(5) yes
C(16) N(3) C(17) C(18) -177.1(6) yes
C(17) N(3) Ru(2) C(25) 119(3) yes
C(17) N(3) Ru(2) C(26) -106.0(5) yes
C(17) C(18) N(4) C(22) 179.5(6) yes
C(17) C(18) C(19) C(20) 179.4(7) yes
C(18) N(4) Ru(2) C(25) -169.9(4) yes
C(18) N(4) Ru(2) C(26) 99.4(4) yes
C(18) N(4) C(22) C(21) 0.2(9) yes
C(18) C(19) C(20) C(21) 2(1) yes
C(19) C(18) N(4) C(22) -0.1(9) yes
C(19) C(20) C(21) C(22) -2(1) yes
C(22) N(4) Ru(2) C(25) 4.6(5) yes
C(22) N(4) Ru(2) C(26) -86.1(5) yes
C(23) Ru(1) Ru(2) C(25) 20.3(2) yes
C(23) Ru(1) Ru(2) C(26) 109.0(2) yes
C(24) Ru(1) Ru(2) C(25) -68.3(2) yes
C(24) Ru(1) Ru(2) C(26) 20.4(2) yes
C(24) Ru(1) Ru(2) C(26) 20.4(2) yes
